data_7037024
loop_
_publ_author_name
'Lin, Xinsong'
'Tabassum, Danisa'
'Mar, Arthur'

_publ_section_title
;
 Narrowing the gap: from semiconductor to semimetal in the homologous
 series of rare-earth zinc arsenides RE2-yZn4As4&#x00B7;n(REAs) and
 Mn-substituted derivatives RE2-yMnxZn4-xAs4&#x00B7;n(REAs) (RE = La-Nd,
 Sm, Gd).
;
_journal_issue 46
_journal_name_full 'Dalton transactions (Cambridge, England : 2003)'
_journal_page_first 20254
_journal_page_last 20264
_journal_paper_doi 10.1039/c5dt03596a
_journal_volume 44
_journal_year 2015
_chemical_formula_structural 'Nd4.40 Zn4 As7'
_chemical_formula_sum 'As7 Nd4.4 Zn4'
_chemical_formula_weight 1420.58
_chemical_name_common 'neodymium zinc arsenide (4.4/4/7)'
_chemical_name_systematic 'neodymium zinc arsenide (4.4/4/7)'
_space_group_crystal_system trigonal
_space_group_IT_number 164
_space_group_name_Hall '-P 3 2"'
_space_group_name_H-M_alt 'P -3 m 1'
_symmetry_space_group_name_Hall '-P 3 2"'
_symmetry_space_group_name_H-M 'P -3 m 1'
_atom_sites_solution_primary direct
_atom_sites_solution_secondary difmap
_audit_creation_method SHELXL-2013
_cell_angle_alpha 90
_cell_angle_beta 90
_cell_angle_gamma 120
_cell_formula_units_Z 1
_cell_length_a 4.197(3)
_cell_length_b 4.197(3)
_cell_length_c 24.204(15)
_cell_measurement_reflns_used 1324
_cell_measurement_temperature 296(2)
_cell_measurement_theta_max 32.54
_cell_measurement_theta_min 5.05
_cell_volume 369.2(4)
_computing_cell_refinement 'Bruker SAINT 7.68A (Bruker, 2009)'
_computing_data_collection 'Bruker APEX 2 (Bruker, 2008)'
_computing_data_reduction 'Bruker SAINT 7.68A'
_computing_molecular_graphics 'ATOMS 5.1 (Dowty, 1999)'
_computing_publication_material 'Bruker SHELXTL'
_computing_structure_refinement 'Bruker SHELXTL'
_computing_structure_solution 'Bruker SHELXTL'
_diffrn_ambient_temperature 296(2)
_diffrn_measured_fraction_theta_full 0.997
_diffrn_measured_fraction_theta_max 0.992
_diffrn_measurement_device_type 'Bruker PLATFORM/SMART APEX II CCD'
_diffrn_measurement_method '\w and \f scans'
_diffrn_radiation_type MoK\a
_diffrn_radiation_wavelength 0.71073
_diffrn_reflns_av_R_equivalents 0.0550
_diffrn_reflns_av_unetI/netI 0.0302
_diffrn_reflns_Laue_measured_fraction_full 0.997
_diffrn_reflns_Laue_measured_fraction_max 0.992
_diffrn_reflns_limit_h_max 6
_diffrn_reflns_limit_h_min -6
_diffrn_reflns_limit_k_max 5
_diffrn_reflns_limit_k_min -6
_diffrn_reflns_limit_l_max 36
_diffrn_reflns_limit_l_min -36
_diffrn_reflns_number 4144
_diffrn_reflns_point_group_measured_fraction_full 0.997
_diffrn_reflns_point_group_measured_fraction_max 0.992
_diffrn_reflns_theta_full 25.242
_diffrn_reflns_theta_max 33.132
_diffrn_reflns_theta_min 1.683
_diffrn_source 'fine-focus sealed tube'
_exptl_absorpt_coefficient_mu 37.073
_exptl_absorpt_correction_T_max 0.4516
_exptl_absorpt_correction_T_min 0.1530
_exptl_absorpt_correction_type numerical
_exptl_absorpt_process_details 'Bruker SHELXTL (Sheldrick, 2013)'
_exptl_crystal_colour black
_exptl_crystal_density_diffrn 6.390
_exptl_crystal_density_method 'not measured'
_exptl_crystal_description irregular
_exptl_crystal_F_000 615
_exptl_crystal_size_max 0.075
_exptl_crystal_size_mid 0.046
_exptl_crystal_size_min 0.028
_refine_diff_density_max 2.751
_refine_diff_density_min -3.546
_refine_diff_density_rms 0.364
_refine_ls_extinction_coef 0.00098(17)
_refine_ls_extinction_expression Fc^*^=kFc[1+0.001xFc^2^\l^3^/sin(2\q)]^-1/4^
_refine_ls_extinction_method SHELXL
_refine_ls_goodness_of_fit_ref 1.061
_refine_ls_hydrogen_treatment undef
_refine_ls_matrix_type full
_refine_ls_number_parameters 30
_refine_ls_number_reflns 647
_refine_ls_number_restraints 0
_refine_ls_restrained_S_all 1.061
_refine_ls_R_factor_all 0.0454
_refine_ls_R_factor_gt 0.0292
_refine_ls_shift/su_max 0.000
_refine_ls_shift/su_mean 0.000
_refine_ls_structure_factor_coef Fsqd
_refine_ls_weighting_details 'w=1/[\s^2^(Fo^2^)+(0.0116P)^2^+2.8482P] where P=(Fo^2^+2Fc^2^)/3'
_refine_ls_weighting_scheme calc
_refine_ls_wR_factor_gt 0.0477
_refine_ls_wR_factor_ref 0.0513
_reflns_Friedel_coverage 0.000
_reflns_number_gt 480
_reflns_number_total 647
_reflns_threshold_expression 'I > 2\s(I)'
_cod_data_source_file c5dt03596a4.cif
_cod_data_source_block Nd5-xZn4As7
_cod_depositor_comments 'Adding full bibliography for 7037017--7037025.cif.'
_cod_original_cell_volume 369.2(5)
_cod_original_formula_sum 'As7 Nd4.40 Zn4'
_cod_database_code 7037024
_shelx_space_group_comment
;
The symmetry employed for this shelxl refinement is uniquely defined
by the following loop, which should always be used as a source of
symmetry information in preference to the above space-group names.
They are only intended as comments.
;
_shelx_estimated_absorpt_t_min 0.167
_shelx_estimated_absorpt_t_max 0.423
_shelxl_version_number 2013-4

loop_
_space_group_symop_operation_xyz
'x, y, z'
'-y, x-y, z'
'-x+y, -x, z'
'y, x, -z'
'x-y, -y, -z'
'-x, -x+y, -z'
'-x, -y, -z'
'y, -x+y, -z'
'x-y, x, -z'
'-y, -x, z'
'-x+y, y, z'
'x, x-y, z'

loop_
_atom_site_label
_atom_site_type_symbol
_atom_site_fract_x
_atom_site_fract_y
_atom_site_fract_z
_atom_site_U_iso_or_equiv
_atom_site_adp_type
_atom_site_occupancy
_atom_site_site_symmetry_order
_atom_site_calc_flag
_atom_site_refinement_flags_posn
_atom_site_refinement_flags_adp
_atom_site_refinement_flags_occupancy
Nd1 Nd 0.3333 0.6667 0.07145(2) 0.00725(13) Uani 1 6 d S T P
Nd2 Nd 0.0000 0.0000 0.21498(2) 0.00821(14) Uani 1 6 d S T P
Nd3 Nd 0.0000 0.0000 0.5000 0.0112(6) Uani 0.410(4) 12 d S T .
Zn1A Zn 0.3333 0.6667 0.40538(10) 0.0279(5) Uani 0.830(4) 6 d S T P
Zn1B Zn 0.3333 0.6667 0.4550(5) 0.0279(5) Uani 0.170(4) 6 d S T P
Zn2 Zn 0.3333 0.6667 0.67457(6) 0.0169(3) Uani 1 6 d S T P
As1 As 0.3333 0.6667 0.28933(5) 0.0087(2) Uani 1 6 d S T P
As2 As 0.3333 0.6667 0.57088(5) 0.0116(2) Uani 1 6 d S T P
As3 As 0.3333 0.6667 0.85542(4) 0.0067(2) Uani 1 6 d S T P
As4 As 0.0000 0.0000 0.0000 0.0067(3) Uani 1 12 d S T P

loop_
_atom_site_aniso_label
_atom_site_aniso_U_11
_atom_site_aniso_U_22
_atom_site_aniso_U_33
_atom_site_aniso_U_23
_atom_site_aniso_U_13
_atom_site_aniso_U_12
Nd1 0.00672(17) 0.00672(17) 0.0083(3) 0.000 0.000 0.00336(9)
Nd2 0.00733(19) 0.00733(19) 0.0100(3) 0.000 0.000 0.00366(9)
Nd3 0.0104(8) 0.0104(8) 0.0128(12) 0.000 0.000 0.0052(4)
Zn1A 0.0170(6) 0.0170(6) 0.0496(14) 0.000 0.000 0.0085(3)
Zn1B 0.0170(6) 0.0170(6) 0.0496(14) 0.000 0.000 0.0085(3)
Zn2 0.0172(5) 0.0172(5) 0.0163(7) 0.000 0.000 0.0086(2)
As1 0.0075(3) 0.0075(3) 0.0109(6) 0.000 0.000 0.00377(16)
As2 0.0110(3) 0.0110(3) 0.0128(5) 0.000 0.000 0.00551(17)
As3 0.0071(3) 0.0071(3) 0.0059(5) 0.000 0.000 0.00353(15)
As4 0.0074(4) 0.0074(4) 0.0055(7) 0.000 0.000 0.0037(2)

loop_
_atom_type_symbol
_atom_type_description
_atom_type_scat_dispersion_real
_atom_type_scat_dispersion_imag
_atom_type_scat_source
Zn Zn 0.2839 1.4301 'International Tables Vol C Tables 4.2.6.8 and 6.1.1.4'
As As 0.0499 2.0058 'International Tables Vol C Tables 4.2.6.8 and 6.1.1.4'
Nd Nd -0.1943 3.0179 'International Tables Vol C Tables 4.2.6.8 and 6.1.1.4'

loop_
_geom_angle_atom_site_label_1
_geom_angle_atom_site_label_2
_geom_angle_atom_site_label_3
_geom_angle
_geom_angle_site_symmetry_1
_geom_angle_site_symmetry_3
As4 Nd1 As4 89.64(4) 1_565 .
As4 Nd1 As4 89.64(4) 1_565 1_665
As4 Nd1 As4 89.64(4) . 1_665
As4 Nd1 As3 179.37(3) 1_565 7_666
As4 Nd1 As3 90.81(4) . 7_666
As4 Nd1 As3 90.81(4) 1_665 7_666
As4 Nd1 As3 90.81(4) 1_565 7_676
As4 Nd1 As3 179.37(3) . 7_676
As4 Nd1 As3 90.81(4) 1_665 7_676
As3 Nd1 As3 88.74(4) 7_666 7_676
As4 Nd1 As3 90.81(4) 1_565 7_566
As4 Nd1 As3 90.81(4) . 7_566
As4 Nd1 As3 179.37(3) 1_665 7_566
As3 Nd1 As3 88.74(4) 7_666 7_566
As3 Nd1 As3 88.74(4) 7_676 7_566
As3 Nd2 As3 90.20(4) 7_556 7_666
As3 Nd2 As3 90.20(4) 7_556 7_566
As3 Nd2 As3 90.20(4) 7_666 7_566
As3 Nd2 As1 178.52(3) 7_556 .
As3 Nd2 As1 90.84(4) 7_666 .
As3 Nd2 As1 90.84(4) 7_566 .
As3 Nd2 As1 90.84(4) 7_556 1_445
As3 Nd2 As1 178.52(3) 7_666 1_445
As3 Nd2 As1 90.84(4) 7_566 1_445
As1 Nd2 As1 88.10(4) . 1_445
As3 Nd2 As1 90.84(4) 7_556 1_545
As3 Nd2 As1 90.84(4) 7_666 1_545
As3 Nd2 As1 178.52(3) 7_566 1_545
As1 Nd2 As1 88.10(4) . 1_545
As1 Nd2 As1 88.09(4) 1_445 1_545
As3 Nd2 Zn2 134.50(2) 7_556 7_666
As3 Nd2 Zn2 82.93(5) 7_666 7_666
As3 Nd2 Zn2 134.50(2) 7_566 7_666
As1 Nd2 Zn2 44.66(2) . 7_666
As1 Nd2 Zn2 95.59(6) 1_445 7_666
As1 Nd2 Zn2 44.66(2) 1_545 7_666
As3 Nd2 Zn2 82.93(5) 7_556 7_556
As3 Nd2 Zn2 134.50(2) 7_666 7_556
As3 Nd2 Zn2 134.50(2) 7_566 7_556
As1 Nd2 Zn2 95.59(6) . 7_556
As1 Nd2 Zn2 44.65(2) 1_445 7_556
As1 Nd2 Zn2 44.66(2) 1_545 7_556
Zn2 Nd2 Zn2 71.12(5) 7_666 7_556
As3 Nd2 Zn2 134.50(2) 7_556 7_566
As3 Nd2 Zn2 134.50(2) 7_666 7_566
As3 Nd2 Zn2 82.93(5) 7_566 7_566
As1 Nd2 Zn2 44.66(2) . 7_566
As1 Nd2 Zn2 44.66(2) 1_445 7_566
As1 Nd2 Zn2 95.59(6) 1_545 7_566
Zn2 Nd2 Zn2 71.12(5) 7_666 7_566
Zn2 Nd2 Zn2 71.12(5) 7_556 7_566
Zn1B Nd3 Zn1B 75.7(3) . 7_666
Zn1B Nd3 Zn1B 104.3(3) . 1_445
Zn1B Nd3 Zn1B 180.0 7_666 1_445
Zn1B Nd3 Zn1B 180.0 . 7_556
Zn1B Nd3 Zn1B 104.3(3) 7_666 7_556
Zn1B Nd3 Zn1B 75.7(3) 1_445 7_556
Zn1B Nd3 Zn1B 75.7(3) . 7_566
Zn1B Nd3 Zn1B 104.3(3) 7_666 7_566
Zn1B Nd3 Zn1B 75.7(3) 1_445 7_566
Zn1B Nd3 Zn1B 104.3(3) 7_556 7_566
Zn1B Nd3 Zn1B 104.3(3) . 1_545
Zn1B Nd3 Zn1B 75.7(3) 7_666 1_545
Zn1B Nd3 Zn1B 104.3(3) 1_445 1_545
Zn1B Nd3 Zn1B 75.7(3) 7_556 1_545
Zn1B Nd3 Zn1B 180.0(5) 7_566 1_545
Zn1B Nd3 As2 120.5(2) . 7_556
Zn1B Nd3 As2 127.53(11) 7_666 7_556
Zn1B Nd3 As2 52.47(11) 1_445 7_556
Zn1B Nd3 As2 59.5(2) 7_556 7_556
Zn1B Nd3 As2 127.53(11) 7_566 7_556
Zn1B Nd3 As2 52.47(11) 1_545 7_556
Zn1B Nd3 As2 52.47(11) . 7_666
Zn1B Nd3 As2 59.5(2) 7_666 7_666
Zn1B Nd3 As2 120.5(2) 1_445 7_666
Zn1B Nd3 As2 127.53(11) 7_556 7_666
Zn1B Nd3 As2 127.53(11) 7_566 7_666
Zn1B Nd3 As2 52.47(11) 1_545 7_666
As2 Nd3 As2 89.95(4) 7_556 7_666
Zn1B Nd3 As2 127.53(11) . 1_445
Zn1B Nd3 As2 120.5(2) 7_666 1_445
Zn1B Nd3 As2 59.5(2) 1_445 1_445
Zn1B Nd3 As2 52.47(11) 7_556 1_445
Zn1B Nd3 As2 52.47(11) 7_566 1_445
Zn1B Nd3 As2 127.53(11) 1_545 1_445
As2 Nd3 As2 90.05(4) 7_556 1_445
As2 Nd3 As2 180.0 7_666 1_445
Zn1B Nd3 As2 59.5(2) . .
Zn1B Nd3 As2 52.47(11) 7_666 .
Zn1B Nd3 As2 127.53(11) 1_445 .
Zn1B Nd3 As2 120.5(2) 7_556 .
Zn1B Nd3 As2 52.47(11) 7_566 .
Zn1B Nd3 As2 127.53(11) 1_545 .
As2 Nd3 As2 180.0 7_556 .
As2 Nd3 As2 90.05(4) 7_666 .
As2 Nd3 As2 89.95(4) 1_445 .
Zn1B Nd3 As2 52.47(11) . 7_566
Zn1B Nd3 As2 127.53(11) 7_666 7_566
Zn1B Nd3 As2 52.47(11) 1_445 7_566
Zn1B Nd3 As2 127.53(11) 7_556 7_566
Zn1B Nd3 As2 59.5(2) 7_566 7_566
Zn1B Nd3 As2 120.5(2) 1_545 7_566
As2 Nd3 As2 89.95(4) 7_556 7_566
As2 Nd3 As2 89.95(4) 7_666 7_566
As2 Nd3 As2 90.05(4) 1_445 7_566
As2 Nd3 As2 90.05(4) . 7_566
Zn1B Nd3 As2 127.53(11) . 1_545
Zn1B Nd3 As2 52.47(11) 7_666 1_545
Zn1B Nd3 As2 127.53(11) 1_445 1_545
Zn1B Nd3 As2 52.47(11) 7_556 1_545
Zn1B Nd3 As2 120.5(2) 7_566 1_545
Zn1B Nd3 As2 59.5(2) 1_545 1_545
As2 Nd3 As2 90.05(4) 7_556 1_545
As2 Nd3 As2 90.05(4) 7_666 1_545
As2 Nd3 As2 89.95(4) 1_445 1_545
As2 Nd3 As2 89.95(4) . 1_545
As2 Nd3 As2 180.00(4) 7_566 1_545
Zn1B Zn1A As2 76.66(6) . 7_666
Zn1B Zn1A As2 76.66(6) . 7_676
As2 Zn1A As2 114.84(5) 7_666 7_676
Zn1B Zn1A As2 76.66(6) . 7_566
As2 Zn1A As2 114.84(5) 7_666 7_566
As2 Zn1A As2 114.84(5) 7_676 7_566
Zn1B Zn1A As1 180.0 . .
As2 Zn1A As1 103.34(6) 7_666 .
As2 Zn1A As1 103.34(6) 7_676 .
As2 Zn1A As1 103.34(6) 7_566 .
Zn1B Zn1A Zn2 128.61(5) . 7_666
As2 Zn1A Zn2 51.96(5) 7_666 7_666
As2 Zn1A Zn2 121.61(4) 7_676 7_666
As2 Zn1A Zn2 121.61(4) 7_566 7_666
As1 Zn1A Zn2 51.39(5) . 7_666
Zn1B Zn1A Zn2 128.61(5) . 7_566
As2 Zn1A Zn2 121.61(4) 7_666 7_566
As2 Zn1A Zn2 121.61(4) 7_676 7_566
As2 Zn1A Zn2 51.96(5) 7_566 7_566
As1 Zn1A Zn2 51.39(5) . 7_566
Zn2 Zn1A Zn2 85.17(7) 7_666 7_566
Zn1B Zn1A Zn2 128.61(5) . 7_676
As2 Zn1A Zn2 121.61(4) 7_666 7_676
As2 Zn1A Zn2 51.96(5) 7_676 7_676
As2 Zn1A Zn2 121.61(4) 7_566 7_676
As1 Zn1A Zn2 51.39(5) . 7_676
Zn2 Zn1A Zn2 85.17(7) 7_666 7_676
Zn2 Zn1A Zn2 85.17(7) 7_566 7_676
Zn1B Zn1A Nd3 46.61(4) . 1_665
As2 Zn1A Nd3 59.20(4) 7_666 1_665
As2 Zn1A Nd3 59.20(4) 7_676 1_665
As2 Zn1A Nd3 123.27(9) 7_566 1_665
As1 Zn1A Nd3 133.39(4) . 1_665
Zn2 Zn1A Nd3 98.32(4) 7_666 1_665
Zn2 Zn1A Nd3 175.22(7) 7_566 1_665
Zn2 Zn1A Nd3 98.32(4) 7_676 1_665
Zn1B Zn1A Nd3 46.61(4) . 1_565
As2 Zn1A Nd3 123.27(9) 7_666 1_565
As2 Zn1A Nd3 59.20(4) 7_676 1_565
As2 Zn1A Nd3 59.20(4) 7_566 1_565
As1 Zn1A Nd3 133.39(4) . 1_565
Zn2 Zn1A Nd3 175.23(7) 7_666 1_565
Zn2 Zn1A Nd3 98.32(4) 7_566 1_565
Zn2 Zn1A Nd3 98.32(4) 7_676 1_565
Nd3 Zn1A Nd3 78.01(6) 1_665 1_565
Zn1B Zn1A Nd3 46.61(4) . .
As2 Zn1A Nd3 59.20(4) 7_666 .
As2 Zn1A Nd3 123.27(9) 7_676 .
As2 Zn1A Nd3 59.20(4) 7_566 .
As1 Zn1A Nd3 133.39(4) . .
Zn2 Zn1A Nd3 98.32(4) 7_666 .
Zn2 Zn1A Nd3 98.32(4) 7_566 .
Zn2 Zn1A Nd3 175.22(7) 7_676 .
Nd3 Zn1A Nd3 78.01(6) 1_665 .
Nd3 Zn1A Nd3 78.01(6) 1_565 .
Zn1A Zn1B As2 75.5(3) . 7_666
Zn1A Zn1B As2 75.5(3) . 7_566
As2 Zn1B As2 114.0(2) 7_666 7_566
Zn1A Zn1B As2 75.5(3) . 7_676
As2 Zn1B As2 114.0(2) 7_666 7_676
As2 Zn1B As2 114.0(2) 7_566 7_676
Zn1A Zn1B Nd3 114.2(2) . 1_565
As2 Zn1B Nd3 170.3(5) 7_666 1_565
As2 Zn1B Nd3 70.19(4) 7_566 1_565
As2 Zn1B Nd3 70.19(4) 7_676 1_565
Zn1A Zn1B Nd3 114.2(2) . 1_665
As2 Zn1B Nd3 70.19(4) 7_666 1_665
As2 Zn1B Nd3 170.3(5) 7_566 1_665
As2 Zn1B Nd3 70.19(4) 7_676 1_665
Nd3 Zn1B Nd3 104.3(3) 1_565 1_665
Zn1A Zn1B Nd3 114.2(2) . .
As2 Zn1B Nd3 70.19(4) 7_666 .
As2 Zn1B Nd3 70.19(4) 7_566 .
As2 Zn1B Nd3 170.3(5) 7_676 .
Nd3 Zn1B Nd3 104.3(3) 1_565 .
Nd3 Zn1B Nd3 104.3(3) 1_665 .
Zn1A Zn1B As2 180.0 . .
As2 Zn1B As2 104.5(3) 7_666 .
As2 Zn1B As2 104.5(3) 7_566 .
As2 Zn1B As2 104.5(3) 7_676 .
Nd3 Zn1B As2 65.8(2) 1_565 .
Nd3 Zn1B As2 65.8(2) 1_665 .
Nd3 Zn1B As2 65.8(2) . .
As2 Zn2 As1 109.83(4) . 7_666
As2 Zn2 As1 109.83(4) . 7_676
As1 Zn2 As1 109.11(4) 7_666 7_676
As2 Zn2 As1 109.83(4) . 7_566
As1 Zn2 As1 109.11(4) 7_666 7_566
As1 Zn2 As1 109.11(4) 7_676 7_566
As2 Zn2 Zn1A 51.39(5) . 7_666
As1 Zn2 Zn1A 58.45(6) 7_666 7_666
As1 Zn2 Zn1A 125.40(2) 7_676 7_666
As1 Zn2 Zn1A 125.40(2) 7_566 7_666
As2 Zn2 Zn1A 51.39(5) . 7_566
As1 Zn2 Zn1A 125.40(2) 7_666 7_566
As1 Zn2 Zn1A 125.40(2) 7_676 7_566
As1 Zn2 Zn1A 58.44(6) 7_566 7_566
Zn1A Zn2 Zn1A 85.17(7) 7_666 7_566
As2 Zn2 Zn1A 51.39(5) . 7_676
As1 Zn2 Zn1A 125.40(2) 7_666 7_676
As1 Zn2 Zn1A 58.44(6) 7_676 7_676
As1 Zn2 Zn1A 125.40(2) 7_566 7_676
Zn1A Zn2 Zn1A 85.17(7) 7_666 7_676
Zn1A Zn2 Zn1A 85.17(7) 7_566 7_676
As2 Zn2 Nd2 137.81(3) . 7_666
As1 Zn2 Nd2 55.44(3) 7_666 7_666
As1 Zn2 Nd2 55.44(3) 7_676 7_666
As1 Zn2 Nd2 112.35(7) 7_566 7_666
Zn1A Zn2 Nd2 101.54(5) 7_666 7_666
Zn1A Zn2 Nd2 170.80(5) 7_566 7_666
Zn1A Zn2 Nd2 101.54(5) 7_676 7_666
As2 Zn2 Nd2 137.81(3) . 7_566
As1 Zn2 Nd2 112.35(7) 7_666 7_566
As1 Zn2 Nd2 55.44(3) 7_676 7_566
As1 Zn2 Nd2 55.44(3) 7_566 7_566
Zn1A Zn2 Nd2 170.80(5) 7_666 7_566
Zn1A Zn2 Nd2 101.54(5) 7_566 7_566
Zn1A Zn2 Nd2 101.54(5) 7_676 7_566
Nd2 Zn2 Nd2 71.12(5) 7_666 7_566
As2 Zn2 Nd2 137.81(3) . 7_556
As1 Zn2 Nd2 55.44(3) 7_666 7_556
As1 Zn2 Nd2 112.35(7) 7_676 7_556
As1 Zn2 Nd2 55.44(3) 7_566 7_556
Zn1A Zn2 Nd2 101.54(5) 7_666 7_556
Zn1A Zn2 Nd2 101.54(5) 7_566 7_556
Zn1A Zn2 Nd2 170.80(5) 7_676 7_556
Nd2 Zn2 Nd2 71.12(5) 7_666 7_556
Nd2 Zn2 Nd2 71.12(5) 7_566 7_556
Zn2 As1 Zn2 109.11(4) 7_666 7_676
Zn2 As1 Zn2 109.11(4) 7_666 7_566
Zn2 As1 Zn2 109.11(4) 7_676 7_566
Zn2 As1 Zn1A 70.17(4) 7_666 .
Zn2 As1 Zn1A 70.17(4) 7_676 .
Zn2 As1 Zn1A 70.17(4) 7_566 .
Zn2 As1 Nd2 79.90(3) 7_666 .
Zn2 As1 Nd2 163.23(5) 7_676 .
Zn2 As1 Nd2 79.90(3) 7_566 .
Zn1A As1 Nd2 126.60(3) . .
Zn2 As1 Nd2 163.23(5) 7_666 1_565
Zn2 As1 Nd2 79.90(3) 7_676 1_565
Zn2 As1 Nd2 79.90(3) 7_566 1_565
Zn1A As1 Nd2 126.60(3) . 1_565
Nd2 As1 Nd2 88.09(4) . 1_565
Zn2 As1 Nd2 79.90(3) 7_666 1_665
Zn2 As1 Nd2 79.90(3) 7_676 1_665
Zn2 As1 Nd2 163.23(5) 7_566 1_665
Zn1A As1 Nd2 126.60(3) . 1_665
Nd2 As1 Nd2 88.09(4) . 1_665
Nd2 As1 Nd2 88.09(4) 1_565 1_665
Zn1A As2 Zn1A 114.84(5) 7_666 7_676
Zn1A As2 Zn1A 114.84(5) 7_666 7_566
Zn1A As2 Zn1A 114.84(5) 7_676 7_566
Zn1A As2 Zn1B 27.8(3) 7_666 7_666
Zn1A As2 Zn1B 121.92(3) 7_676 7_666
Zn1A As2 Zn1B 121.92(3) 7_566 7_666
Zn1A As2 Zn1B 121.92(3) 7_666 7_566
Zn1A As2 Zn1B 121.92(3) 7_676 7_566
Zn1A As2 Zn1B 27.8(3) 7_566 7_566
Zn1B As2 Zn1B 114.0(2) 7_666 7_566
Zn1A As2 Zn1B 121.92(3) 7_666 7_676
Zn1A As2 Zn1B 27.8(3) 7_676 7_676
Zn1A As2 Zn1B 121.92(3) 7_566 7_676
Zn1B As2 Zn1B 114.0(2) 7_666 7_676
Zn1B As2 Zn1B 114.0(2) 7_566 7_676
Zn1A As2 Zn2 76.66(6) 7_666 .
Zn1A As2 Zn2 76.66(6) 7_676 .
Zn1A As2 Zn2 76.66(6) 7_566 .
Zn1B As2 Zn2 104.5(3) 7_666 .
Zn1B As2 Zn2 104.5(3) 7_566 .
Zn1B As2 Zn2 104.5(3) 7_676 .
Zn1A As2 Zn1B 103.34(6) 7_666 .
Zn1A As2 Zn1B 103.34(6) 7_676 .
Zn1A As2 Zn1B 103.34(6) 7_566 .
Zn1B As2 Zn1B 75.5(3) 7_666 .
Zn1B As2 Zn1B 75.5(3) 7_566 .
Zn1B As2 Zn1B 75.5(3) 7_676 .
Zn2 As2 Zn1B 180.0 . .
Zn1A As2 Nd3 74.71(4) 7_666 .
Zn1A As2 Nd3 158.04(7) 7_676 .
Zn1A As2 Nd3 74.71(4) 7_566 .
Zn1B As2 Nd3 57.34(14) 7_666 .
Zn1B As2 Nd3 57.35(14) 7_566 .
Zn1B As2 Nd3 130.2(3) 7_676 .
Zn2 As2 Nd3 125.30(3) . .
Zn1B As2 Nd3 54.70(3) . .
Zn1A As2 Nd3 158.04(7) 7_666 1_565
Zn1A As2 Nd3 74.71(4) 7_676 1_565
Zn1A As2 Nd3 74.71(4) 7_566 1_565
Zn1B As2 Nd3 130.2(3) 7_666 1_565
Zn1B As2 Nd3 57.34(14) 7_566 1_565
Zn1B As2 Nd3 57.34(14) 7_676 1_565
Zn2 As2 Nd3 125.30(3) . 1_565
Zn1B As2 Nd3 54.70(3) . 1_565
Nd3 As2 Nd3 89.95(4) . 1_565
Zn1A As2 Nd3 74.71(4) 7_666 1_665
Zn1A As2 Nd3 74.71(4) 7_676 1_665
Zn1A As2 Nd3 158.04(7) 7_566 1_665
Zn1B As2 Nd3 57.34(14) 7_666 1_665
Zn1B As2 Nd3 130.2(3) 7_566 1_665
Zn1B As2 Nd3 57.35(14) 7_676 1_665
Zn2 As2 Nd3 125.30(3) . 1_665
Zn1B As2 Nd3 54.70(3) . 1_665
Nd3 As2 Nd3 89.95(4) . 1_665
Nd3 As2 Nd3 89.95(4) 1_565 1_665
Nd2 As3 Nd2 90.20(4) 7_566 7_556
Nd2 As3 Nd2 90.20(4) 7_566 7_666
Nd2 As3 Nd2 90.20(4) 7_556 7_666
Nd2 As3 Nd1 178.97(4) 7_566 7_666
Nd2 As3 Nd1 90.52(4) 7_556 7_666
Nd2 As3 Nd1 90.52(4) 7_666 7_666
Nd2 As3 Nd1 90.52(4) 7_566 7_676
Nd2 As3 Nd1 178.97(4) 7_556 7_676
Nd2 As3 Nd1 90.52(4) 7_666 7_676
Nd1 As3 Nd1 88.74(4) 7_666 7_676
Nd2 As3 Nd1 90.52(4) 7_566 7_566
Nd2 As3 Nd1 90.52(4) 7_556 7_566
Nd2 As3 Nd1 178.97(4) 7_666 7_566
Nd1 As3 Nd1 88.74(4) 7_666 7_566
Nd1 As3 Nd1 88.74(4) 7_676 7_566
Nd1 As4 Nd1 89.64(4) 7 7_665
Nd1 As4 Nd1 90.36(4) 7 1_445
Nd1 As4 Nd1 180.000(19) 7_665 1_445
Nd1 As4 Nd1 90.36(4) 7 1_545
Nd1 As4 Nd1 90.36(4) 7_665 1_545
Nd1 As4 Nd1 89.64(4) 1_445 1_545
Nd1 As4 Nd1 89.64(4) 7 7_565
Nd1 As4 Nd1 89.64(4) 7_665 7_565
Nd1 As4 Nd1 90.36(4) 1_445 7_565
Nd1 As4 Nd1 180.000(19) 1_545 7_565
Nd1 As4 Nd1 180.0 7 .
Nd1 As4 Nd1 90.36(4) 7_665 .
Nd1 As4 Nd1 89.64(4) 1_445 .
Nd1 As4 Nd1 89.64(4) 1_545 .
Nd1 As4 Nd1 90.36(4) 7_565 .

loop_
_geom_bond_atom_site_label_1
_geom_bond_atom_site_label_2
_geom_bond_distance
_geom_bond_site_symmetry_2
Nd1 As4 2.9768(14) 1_565
Nd1 As4 2.9768(14) .
Nd1 As4 2.9768(14) 1_665
Nd1 As3 3.0005(16) 7_666
Nd1 As3 3.0006(16) 7_676
Nd1 As3 3.0006(16) 7_566
Nd2 As3 2.9622(16) 7_556
Nd2 As3 2.9622(16) 7_666
Nd2 As3 2.9622(16) 7_566
Nd2 As1 3.0180(16) .
Nd2 As1 3.0180(16) 1_445
Nd2 As1 3.0181(16) 1_545
Nd2 Zn2 3.608(2) 7_666
Nd2 Zn2 3.608(2) 7_556
Nd2 Zn2 3.608(2) 7_566
Nd3 Zn1B 2.657(5) .
Nd3 Zn1B 2.657(5) 7_666
Nd3 Zn1B 2.657(5) 1_445
Nd3 Zn1B 2.657(5) 7_556
Nd3 Zn1B 2.657(5) 7_566
Nd3 Zn1B 2.657(5) 1_545
Nd3 As2 2.9687(15) 7_556
Nd3 As2 2.9687(15) 7_666
Nd3 As2 2.9687(15) 1_445
Nd3 As2 2.9687(15) .
Nd3 As2 2.9688(16) 7_566
Nd3 As2 2.9688(16) 1_545
Zn1A Zn1B 1.200(12) .
Zn1A As2 2.4901(16) 7_666
Zn1A As2 2.4901(16) 7_676
Zn1A As2 2.4901(16) 7_566
Zn1A As1 2.809(3) .
Zn1A Zn2 3.101(2) 7_666
Zn1A Zn2 3.101(2) 7_566
Zn1A Zn2 3.101(2) 7_676
Zn1A Nd3 3.334(2) 1_665
Zn1A Nd3 3.334(2) 1_565
Zn1B As2 2.502(3) 7_666
Zn1B As2 2.502(3) 7_566
Zn1B As2 2.502(3) 7_676
Zn1B Nd3 2.657(5) 1_565
Zn1B Nd3 2.657(5) 1_665
Zn1B As2 2.805(12) .
Zn2 As2 2.510(2) .
Zn2 As1 2.5756(16) 7_666
Zn2 As1 2.5757(16) 7_676
Zn2 As1 2.5757(16) 7_566
Zn2 Zn1A 3.101(2) 7_666
Zn2 Zn1A 3.101(2) 7_566
Zn2 Zn1A 3.101(2) 7_676
Zn2 Nd2 3.608(2) 7_666
Zn2 Nd2 3.608(2) 7_566
Zn2 Nd2 3.608(2) 7_556
As1 Zn2 2.5757(16) 7_666
As1 Zn2 2.5757(16) 7_676
As1 Zn2 2.5757(16) 7_566
As1 Nd2 3.0181(16) 1_565
As1 Nd2 3.0181(16) 1_665
As2 Zn1A 2.4901(16) 7_666
As2 Zn1A 2.4901(16) 7_676
As2 Zn1A 2.4901(16) 7_566
As2 Zn1B 2.502(3) 7_666
As2 Zn1B 2.502(3) 7_566
As2 Zn1B 2.502(3) 7_676
As2 Nd3 2.9687(16) 1_565
As2 Nd3 2.9687(15) 1_665
As3 Nd2 2.9622(16) 7_566
As3 Nd2 2.9622(15) 7_556
As3 Nd2 2.9622(16) 7_666
As3 Nd1 3.0005(16) 7_666
As3 Nd1 3.0006(16) 7_676
As3 Nd1 3.0006(16) 7_566
As4 Nd1 2.9768(14) 7
As4 Nd1 2.9768(14) 7_665
As4 Nd1 2.9768(14) 1_445
As4 Nd1 2.9768(14) 1_545
As4 Nd1 2.9768(14) 7_565
